data_7037296
loop_
_publ_author_name
'Mai, Van Hung'
'Kuzmina, Lyudmila G.'
'Churakov, Andrei V.'
'Korobkov, Ilia'
'Howard, Judith A. K.'
'Nikonov, Georgii I.'

_publ_section_title
;
 NHC carbene supported half-sandwich hydridosilyl complexes of ruthenium:
 the impact of supporting ligands on SiH interligand interactions.
;
_journal_issue 1
_journal_name_full 'Dalton transactions (Cambridge, England : 2003)'
_journal_page_first 208
_journal_page_last 215
_journal_paper_doi 10.1039/c5dt04067a
_journal_volume 45
_journal_year 2015
_chemical_formula_sum 'C33 H44 Cl2 N2 Ru Si'
_chemical_formula_weight 668.76
_space_group_crystal_system orthorhombic
_space_group_IT_number 62
_space_group_name_Hall '-P 2ac 2n'
_space_group_name_H-M_alt 'P n m a'
_symmetry_space_group_name_Hall '-P 2ac 2n'
_symmetry_space_group_name_H-M 'P n m a'
_atom_sites_solution_hydrogens geom
_audit_creation_method SHELXL-2014/7
_audit_update_record
;
2015-11-11 deposited with the CCDC.
2015-11-15 downloaded from the CCDC.
;
_cell_angle_alpha 90
_cell_angle_beta 90
_cell_angle_gamma 90
_cell_formula_units_Z 4
_cell_length_a 9.7104(5)
_cell_length_b 19.1394(11)
_cell_length_c 18.2255(10)
_cell_measurement_reflns_used 9680
_cell_measurement_temperature 200(2)
_cell_measurement_theta_max 28.26
_cell_measurement_theta_min 2.35
_cell_volume 3387.2(3)
_computing_cell_refinement 'APEX II, Bruker (2009)'
_computing_data_collection 'APEX II, Bruker (2009)'
_computing_data_reduction 'XPREP, Bruker (2009)'
_computing_molecular_graphics 'SHELXTL, Bruker (2004)'
_computing_publication_material 'SHELXTL, Bruker (2004)'
_computing_structure_refinement 'SHELXL-2014/7 (Sheldrick, 2014)'
_computing_structure_solution 'SHELXS-03 (Sheldrick, 2003)'
_diffrn_ambient_temperature 200(2)
_diffrn_measured_fraction_theta_full 0.993
_diffrn_measured_fraction_theta_max 0.991
_diffrn_measurement_device_type 'Bruker APEX-II CCD'
_diffrn_measurement_method '\f and \w scans'
_diffrn_radiation_type MoK\a
_diffrn_radiation_wavelength 0.71073
_diffrn_reflns_av_R_equivalents 0.0222
_diffrn_reflns_av_unetI/netI 0.0118
_diffrn_reflns_laue_measured_fraction_full 0.993
_diffrn_reflns_laue_measured_fraction_max 0.991
_diffrn_reflns_limit_h_max 12
_diffrn_reflns_limit_h_min -12
_diffrn_reflns_limit_k_max 24
_diffrn_reflns_limit_k_min -25
_diffrn_reflns_limit_l_max 23
_diffrn_reflns_limit_l_min -24
_diffrn_reflns_number 51836
_diffrn_reflns_point_group_measured_fraction_full 0.993
_diffrn_reflns_point_group_measured_fraction_max 0.991
_diffrn_reflns_theta_full 25.242
_diffrn_reflns_theta_max 28.264
_diffrn_reflns_theta_min 1.543
_exptl_absorpt_coefficient_mu 0.679
_exptl_absorpt_correction_T_max 0.7457
_exptl_absorpt_correction_T_min 0.6319
_exptl_absorpt_correction_type multi-scan
_exptl_absorpt_process_details 'SADABS, Bruker (2003)'
_exptl_crystal_colour colourless
_exptl_crystal_density_diffrn 1.311
_exptl_crystal_density_meas ?
_exptl_crystal_description block
_exptl_crystal_F_000 1392
_exptl_crystal_size_max 0.230
_exptl_crystal_size_mid 0.150
_exptl_crystal_size_min 0.120
_refine_diff_density_max 0.832
_refine_diff_density_min -0.545
_refine_diff_density_rms 0.068
_refine_ls_extinction_method none
_refine_ls_goodness_of_fit_ref 1.031
_refine_ls_hydrogen_treatment constr
_refine_ls_matrix_type full
_refine_ls_number_parameters 184
_refine_ls_number_reflns 4291
_refine_ls_number_restraints 0
_refine_ls_restrained_S_all 1.031
_refine_ls_R_factor_all 0.0401
_refine_ls_R_factor_gt 0.0339
_refine_ls_shift/su_max 0.001
_refine_ls_shift/su_mean 0.000
_refine_ls_structure_factor_coef Fsqd
_refine_ls_weighting_details 'w=1/[\s^2^(Fo^2^)+(0.0238P)^2^+5.7800P] where P=(Fo^2^+2Fc^2^)/3'
_refine_ls_weighting_scheme calc
_refine_ls_wR_factor_gt 0.0746
_refine_ls_wR_factor_ref 0.0790
_reflns_Friedel_coverage 0.000
_reflns_number_gt 3781
_reflns_number_total 4291
_reflns_threshold_expression 'I > 2\s(I)'
_cod_data_source_file c5dt04067a2.cif
_cod_data_source_block 6b
_cod_depositor_comments
;
The following automatic conversions were performed:

'_exptl_crystal_density_meas' value 'n/a' was changed to '?' - the
value is perceived as not measured.

Automatic conversion script
Id: cif_fix_values 4268 2015-11-12 08:31:59Z antanas 

 Adding full bibliography for 7037294--7037300.cif.
;
_cod_database_code 7037296
_shelx_shelxl_version_number 2014/7
_shelx_space_group_comment
; 
The symmetry employed for this shelxl refinement is uniquely defined 
by the following loop, which should always be used as a source of 
symmetry information in preference to the above space-group names. 
They are only intended as comments. 
;
_shelx_estimated_absorpt_t_min 0.859
_shelx_estimated_absorpt_t_max 0.923

loop_
_space_group_symop_operation_xyz
'x, y, z'
'-x+1/2, -y, z+1/2'
'-x, y+1/2, -z'
'x+1/2, -y+1/2, -z+1/2'
'-x, -y, -z'
'x-1/2, y, -z-1/2'
'x, -y-1/2, z'
'-x-1/2, y-1/2, z-1/2'

loop_
_atom_site_label
_atom_site_type_symbol
_atom_site_fract_x
_atom_site_fract_y
_atom_site_fract_z
_atom_site_U_iso_or_equiv
_atom_site_adp_type
_atom_site_occupancy
_atom_site_site_symmetry_order
_atom_site_calc_flag
_atom_site_refinement_flags_posn
_atom_site_refinement_flags_adp
_atom_site_refinement_flags_occupancy
Ru1 Ru 0.47784(2) 0.7500 0.49917(2) 0.02400(7) Uani 1 2 d S T P
Cl1 Cl 0.23897(6) 0.66683(3) 0.63163(3) 0.03712(13) Uani 1 1 d . . .
Si1 Si 0.38178(8) 0.7500 0.61422(4) 0.02440(16) Uani 1 2 d S T P
N1 N 0.77591(16) 0.69392(9) 0.51676(9) 0.0240(3) Uani 1 1 d . . .
C1 C 0.4756(3) 0.7500 0.37289(18) 0.0394(8) Uani 1 2 d S T P
H1A H 0.5591 0.7500 0.3408 0.047 Uiso 1 2 calc R U P
C2 C 0.4075(3) 0.69027(18) 0.39847(14) 0.0567(8) Uani 1 1 d . . .
H2A H 0.4306 0.6407 0.3861 0.068 Uiso 1 1 calc R U .
C3 C 0.2940(3) 0.7133(2) 0.44098(15) 0.0806(14) Uani 1 1 d . . .
H3A H 0.2203 0.6828 0.4620 0.097 Uiso 1 1 calc R U .
C4 C 0.6895(3) 0.7500 0.51025(14) 0.0222(5) Uani 1 2 d S T P
C5 C 0.9107(2) 0.71506(12) 0.53027(12) 0.0315(4) Uani 1 1 d . . .
H5A H 0.9879 0.6855 0.5380 0.038 Uiso 1 1 calc R U .
C6 C 0.7423(2) 0.62113(11) 0.50234(11) 0.0290(4) Uani 1 1 d . . .
C7 C 0.7504(2) 0.59733(13) 0.42932(13) 0.0391(5) Uani 1 1 d . . .
C8 C 0.7196(3) 0.52669(16) 0.41714(17) 0.0569(8) Uani 1 1 d . . .
H8A H 0.7237 0.5086 0.3687 0.068 Uiso 1 1 calc R U .
C9 C 0.6836(4) 0.48332(16) 0.4738(2) 0.0674(9) Uani 1 1 d . . .
H9A H 0.6593 0.4362 0.4639 0.081 Uiso 1 1 calc R U .
C10 C 0.6823(3) 0.50734(13) 0.54465(17) 0.0539(7) Uani 1 1 d . . .
H10A H 0.6605 0.4761 0.5834 0.065 Uiso 1 1 calc R U .
C11 C 0.7127(2) 0.57710(11) 0.56080(12) 0.0333(5) Uani 1 1 d . . .
C12 C 0.8000(3) 0.64339(17) 0.36699(14) 0.0523(7) Uani 1 1 d . . .
H12A H 0.7809 0.6930 0.3808 0.063 Uiso 1 1 calc R U .
C13 C 0.7274(4) 0.6291(2) 0.29373(16) 0.0751(11) Uani 1 1 d . . .
H13A H 0.7641 0.6604 0.2560 0.113 Uiso 1 1 calc R U .
H13B H 0.7434 0.5805 0.2791 0.113 Uiso 1 1 calc R U .
H13C H 0.6282 0.6371 0.2993 0.113 Uiso 1 1 calc R U .
C14 C 0.9549(4) 0.6359(3) 0.3566(2) 0.0849(13) Uani 1 1 d . . .
H14A H 0.9851 0.6659 0.3162 0.127 Uiso 1 1 calc R U .
H14B H 1.0022 0.6497 0.4018 0.127 Uiso 1 1 calc R U .
H14C H 0.9770 0.5871 0.3451 0.127 Uiso 1 1 calc R U .
C15 C 0.7186(2) 0.60082(12) 0.64003(12) 0.0336(5) Uani 1 1 d . . .
H15A H 0.7093 0.6529 0.6407 0.040 Uiso 1 1 calc R U .
C16 C 0.6032(3) 0.57041(14) 0.68699(14) 0.0449(6) Uani 1 1 d . . .
H16A H 0.6123 0.5875 0.7375 0.067 Uiso 1 1 calc R U .
H16B H 0.5140 0.5849 0.6670 0.067 Uiso 1 1 calc R U .
H16C H 0.6093 0.5193 0.6867 0.067 Uiso 1 1 calc R U .
C17 C 0.8582(3) 0.58218(18) 0.67397(16) 0.0554(7) Uani 1 1 d . . .
H17A H 0.8605 0.5978 0.7252 0.083 Uiso 1 1 calc R U .
H17B H 0.8715 0.5315 0.6721 0.083 Uiso 1 1 calc R U .
H17C H 0.9319 0.6053 0.6464 0.083 Uiso 1 1 calc R U .
C18 C 0.4796(3) 0.7500 0.70209(17) 0.0342(7) Uani 1 2 d S T P
H18A H 0.5498 0.7868 0.7007 0.051 Uiso 0.5 1 calc R U P
H18B H 0.4162 0.7587 0.7429 0.051 Uiso 0.5 1 calc R U P
H18C H 0.5242 0.7045 0.7088 0.051 Uiso 0.5 1 calc R U P

loop_
_atom_site_aniso_label
_atom_site_aniso_U_11
_atom_site_aniso_U_22
_atom_site_aniso_U_33
_atom_site_aniso_U_23
_atom_site_aniso_U_13
_atom_site_aniso_U_12
Ru1 0.01509(11) 0.03370(13) 0.02322(11) 0.000 -0.00161(8) 0.000
Cl1 0.0326(3) 0.0372(3) 0.0416(3) 0.0012(2) 0.0059(2) -0.0099(2)
Si1 0.0200(3) 0.0268(4) 0.0264(4) 0.000 0.0002(3) 0.000
N1 0.0183(7) 0.0279(8) 0.0258(8) -0.0042(7) -0.0010(6) 0.0019(6)
C1 0.0306(16) 0.061(2) 0.0265(15) 0.000 -0.0040(12) 0.000
C2 0.0604(17) 0.078(2) 0.0317(12) -0.0068(13) -0.0071(12) -0.0307(16)
C3 0.0370(13) 0.168(4) 0.0364(13) -0.0004(17) -0.0114(11) -0.0465(18)
C4 0.0203(12) 0.0292(13) 0.0169(11) 0.000 -0.0008(9) 0.000
C5 0.0185(9) 0.0397(11) 0.0363(11) -0.0016(9) -0.0022(8) 0.0039(8)
C6 0.0236(9) 0.0301(10) 0.0333(10) -0.0091(9) -0.0026(8) 0.0049(8)
C7 0.0371(12) 0.0441(13) 0.0362(12) -0.0146(10) -0.0018(9) 0.0068(10)
C8 0.0656(18) 0.0545(17) 0.0507(16) -0.0320(14) -0.0020(14) 0.0033(15)
C9 0.091(3) 0.0390(15) 0.072(2) -0.0277(15) 0.0010(19) -0.0096(16)
C10 0.074(2) 0.0297(12) 0.0577(17) -0.0082(12) 0.0016(15) -0.0049(13)
C11 0.0357(11) 0.0270(10) 0.0373(11) -0.0075(9) -0.0022(9) 0.0023(9)
C12 0.0557(16) 0.0698(19) 0.0315(12) -0.0144(13) 0.0069(11) 0.0053(15)
C13 0.091(3) 0.101(3) 0.0340(14) -0.0164(16) -0.0006(15) 0.018(2)
C14 0.062(2) 0.133(4) 0.060(2) -0.015(2) 0.0216(17) -0.008(2)
C15 0.0377(11) 0.0305(11) 0.0325(11) -0.0008(9) -0.0013(9) 0.0012(9)
C16 0.0458(14) 0.0458(14) 0.0432(13) 0.0053(11) 0.0032(11) -0.0026(12)
C17 0.0410(14) 0.078(2) 0.0474(15) 0.0007(15) -0.0085(12) 0.0038(14)
C18 0.0366(16) 0.0353(16) 0.0306(15) 0.000 -0.0039(13) 0.000

loop_
_atom_type_symbol
_atom_type_description
_atom_type_scat_dispersion_real
_atom_type_scat_dispersion_imag
_atom_type_scat_source
C C 0.0033 0.0016 'International Tables Vol C Tables 4.2.6.8 and 6.1.1.4'
H H 0.0000 0.0000 'International Tables Vol C Tables 4.2.6.8 and 6.1.1.4'
N N 0.0061 0.0033 'International Tables Vol C Tables 4.2.6.8 and 6.1.1.4'
Si Si 0.0817 0.0704 'International Tables Vol C Tables 4.2.6.8 and 6.1.1.4'
Cl Cl 0.1484 0.1585 'International Tables Vol C Tables 4.2.6.8 and 6.1.1.4'
Ru Ru -1.2594 0.8363 'International Tables Vol C Tables 4.2.6.8 and 6.1.1.4'

loop_
_geom_angle_atom_site_label_1
_geom_angle_atom_site_label_2
_geom_angle_atom_site_label_3
_geom_angle
_geom_angle_site_symmetry_1
_geom_angle_site_symmetry_3
C4 Ru1 C3 149.07(11) . 7_575
C4 Ru1 C3 149.07(11) . .
C3 Ru1 C3 37.4(2) 7_575 .
C4 Ru1 C2 112.26(10) . .
C3 Ru1 C2 61.61(13) 7_575 .
C3 Ru1 C2 37.02(12) . .
C4 Ru1 C2 112.26(10) . 7_575
C3 Ru1 C2 37.03(12) 7_575 7_575
C3 Ru1 C2 61.61(13) . 7_575
C2 Ru1 C2 60.55(17) . 7_575
C4 Ru1 Si1 108.37(7) . .
C3 Ru1 Si1 96.38(8) 7_575 .
C3 Ru1 Si1 96.38(8) . .
C2 Ru1 Si1 128.11(7) . .
C2 Ru1 Si1 128.11(7) 7_575 .
C4 Ru1 C1 96.15(11) . .
C3 Ru1 C1 60.55(11) 7_575 .
C3 Ru1 C1 60.55(11) . .
C2 Ru1 C1 35.69(8) . .
C2 Ru1 C1 35.68(8) 7_575 .
Si1 Ru1 C1 155.48(9) . .
C18 Si1 Cl1 101.74(7) . .
C18 Si1 Cl1 101.74(7) . 7_575
Cl1 Si1 Cl1 96.43(4) . 7_575
C18 Si1 Ru1 125.35(11) . .
Cl1 Si1 Ru1 113.57(3) . .
Cl1 Si1 Ru1 113.56(3) 7_575 .
C4 N1 C5 111.33(17) . .
C4 N1 C6 126.75(17) . .
C5 N1 C6 121.43(17) . .
C2 C1 C2 109.4(4) 7_575 .
C2 C1 Ru1 70.83(16) 7_575 .
C2 C1 Ru1 70.83(16) . .
C1 C2 C3 107.1(3) . .
C1 C2 Ru1 73.49(17) . .
C3 C2 Ru1 68.58(15) . .
C3 C3 C2 108.1(2) 7_575 .
C3 C3 Ru1 71.32(11) 7_575 .
C2 C3 Ru1 74.39(15) . .
N1 C4 N1 103.4(2) . 7_575
N1 C4 Ru1 128.24(11) . .
N1 C4 Ru1 128.24(11) 7_575 .
C5 C5 N1 106.91(12) 7_575 .
C11 C6 C7 122.7(2) . .
C11 C6 N1 119.27(18) . .
C7 C6 N1 117.9(2) . .
C8 C7 C6 116.7(2) . .
C8 C7 C12 120.6(2) . .
C6 C7 C12 122.5(2) . .
C9 C8 C7 121.3(3) . .
C8 C9 C10 120.6(3) . .
C9 C10 C11 121.1(3) . .
C6 C11 C10 117.5(2) . .
C6 C11 C15 122.81(19) . .
C10 C11 C15 119.6(2) . .
C7 C12 C14 110.6(3) . .
C7 C12 C13 113.7(3) . .
C14 C12 C13 109.2(3) . .
C11 C15 C16 113.1(2) . .
C11 C15 C17 110.4(2) . .
C16 C15 C17 109.5(2) . .

loop_
_geom_bond_atom_site_label_1
_geom_bond_atom_site_label_2
_geom_bond_distance
_geom_bond_site_symmetry_2
Ru1 C4 2.066(3) .
Ru1 C3 2.192(2) 7_575
Ru1 C3 2.192(2) .
Ru1 C2 2.267(3) .
Ru1 C2 2.267(3) 7_575
Ru1 Si1 2.2950(8) .
Ru1 C1 2.302(3) .
Cl1 Si1 2.1349(7) .
Si1 C18 1.862(3) .
Si1 Cl1 2.1349(7) 7_575
N1 C4 1.367(2) .
N1 C5 1.392(2) .
N1 C6 1.455(3) .
C1 C2 1.400(3) 7_575
C1 C2 1.400(4) .
C2 C3 1.418(5) .
C3 C3 1.404(8) 7_575
C4 N1 1.367(2) 7_575
C5 C5 1.337(5) 7_575
C6 C11 1.388(3) .
C6 C7 1.409(3) .
C7 C8 1.402(4) .
C7 C12 1.517(4) .
C8 C9 1.370(5) .
C9 C10 1.371(4) .
C10 C11 1.399(3) .
C11 C15 1.515(3) .
C12 C14 1.523(4) .
C12 C13 1.535(4) .
C15 C16 1.525(3) .
C15 C17 1.532(3) .

loop_
_geom_torsion_atom_site_label_1
_geom_torsion_atom_site_label_2
_geom_torsion_atom_site_label_3
_geom_torsion_atom_site_label_4
_geom_torsion
_geom_torsion_site_symmetry_1
_geom_torsion_site_symmetry_4
C2 C1 C2 C3 0.1(4) 7_575 .
Ru1 C1 C2 C3 60.66(18) . .
C2 C1 C2 Ru1 -60.6(2) 7_575 .
C1 C2 C3 C3 -0.1(2) . 7_575
Ru1 C2 C3 C3 63.81(8) . 7_575
C1 C2 C3 Ru1 -63.9(2) . .
C5 N1 C4 N1 2.7(3) . 7_575
C6 N1 C4 N1 -169.40(13) . 7_575
C5 N1 C4 Ru1 -174.22(17) . .
C6 N1 C4 Ru1 13.7(3) . .
C4 N1 C5 C5 -1.73(18) . 7_575
C6 N1 C5 C5 170.82(14) . 7_575
C4 N1 C6 C11 -100.2(3) . .
C5 N1 C6 C11 88.5(3) . .
C4 N1 C6 C7 84.0(3) . .
C5 N1 C6 C7 -87.3(2) . .
C11 C6 C7 C8 3.4(4) . .
N1 C6 C7 C8 179.0(2) . .
C11 C6 C7 C12 -172.2(2) . .
N1 C6 C7 C12 3.5(3) . .
C6 C7 C8 C9 -0.1(4) . .
C12 C7 C8 C9 175.6(3) . .
C7 C8 C9 C10 -2.7(5) . .
C8 C9 C10 C11 2.4(5) . .
C7 C6 C11 C10 -3.7(4) . .
N1 C6 C11 C10 -179.3(2) . .
C7 C6 C11 C15 173.4(2) . .
N1 C6 C11 C15 -2.2(3) . .
C9 C10 C11 C6 0.8(4) . .
C9 C10 C11 C15 -176.4(3) . .
C8 C7 C12 C14 -84.3(3) . .
C6 C7 C12 C14 91.0(3) . .
C8 C7 C12 C13 38.9(4) . .
C6 C7 C12 C13 -145.7(3) . .
C6 C11 C15 C16 141.1(2) . .
C10 C11 C15 C16 -41.9(3) . .
C6 C11 C15 C17 -95.8(3) . .
C10 C11 C15 C17 81.3(3) . .
